data_2222326
loop_
_publ_author_name
'Wang, Yuan-Rui'
'Hu, Yong-Sheng'
'Shi, Cui-Li'
'Li, Dan-Ping'
'Li, Ya-Feng'

_publ_section_title
;
 Poly[diethylenetriammonium
 [aquadi-\m~2~-sulfato-sulfatolanthanum(III)]]
;
_journal_coeditor_code HB2997
_journal_issue 7
_journal_name_full 'Acta Crystallographica Section E'
_journal_page_first m789
_journal_page_last m790
_journal_paper_doi 10.1107/S1600536809022272
_journal_volume 65
_journal_year 2009
_chemical_formula_iupac '(C4 H16 N3) [La (S O4)3 (H2 O)]'
_chemical_formula_moiety 'H2 La O13 S3, C4 H16 N3'
_chemical_formula_sum 'C4 H18 La N3 O13 S3'
_chemical_formula_weight 551.33
_chemical_name_systematic
;
Poly[diethylenetriammonium [aquadi-\m~2~-sulfato-sulfatolanthanum(III)]]
;
_space_group_IT_number 4
_symmetry_cell_setting monoclinic
_symmetry_space_group_name_Hall 'P 2yb'
_symmetry_space_group_name_H-M 'P 1 21 1'
_atom_sites_solution_hydrogens geom
_atom_sites_solution_primary direct
_atom_sites_solution_secondary difmap
_audit_creation_method SHELXL-97
_cell_angle_alpha 90.00
_cell_angle_beta 93.94(3)
_cell_angle_gamma 90.00
_cell_formula_units_Z 2
_cell_length_a 6.7128(13)
_cell_length_b 10.442(2)
_cell_length_c 11.103(2)
_cell_measurement_reflns_used 2000
_cell_measurement_temperature 293(2)
_cell_measurement_theta_max 27.45
_cell_measurement_theta_min 3.04
_cell_volume 776.4(3)
_computing_cell_refinement 'PROCESS-AUTO (Rigaku, 1998)'
_computing_data_collection 'PROCESS-AUTO (Rigaku, 1998)'
_computing_data_reduction 'CrystalStructure (Rigaku/MSC, 2002)'
_computing_molecular_graphics 'DIAMOND (Brandenburg, 2000)'
_computing_publication_material 'SHELXL97 (Sheldrick, 2008)'
_computing_structure_refinement 'SHELXL97 (Sheldrick, 2008)'
_computing_structure_solution 'SHELXS97 (Sheldrick, 2008)'
_diffrn_ambient_temperature 293(2)
_diffrn_detector_area_resol_mean 10.00
_diffrn_measured_fraction_theta_full 0.985
_diffrn_measured_fraction_theta_max 0.985
_diffrn_measurement_device_type 'Rigaku R-AXIS RAPID'
_diffrn_measurement_method \w
_diffrn_radiation_monochromator graphite
_diffrn_radiation_source 'fine-focus sealed tube'
_diffrn_radiation_type MoK\a
_diffrn_radiation_wavelength 0.71073
_diffrn_reflns_av_R_equivalents 0.0283
_diffrn_reflns_av_sigmaI/netI 0.0441
_diffrn_reflns_limit_h_max 7
_diffrn_reflns_limit_h_min -8
_diffrn_reflns_limit_k_max 13
_diffrn_reflns_limit_k_min -13
_diffrn_reflns_limit_l_max 14
_diffrn_reflns_limit_l_min -14
_diffrn_reflns_number 7574
_diffrn_reflns_theta_full 27.45
_diffrn_reflns_theta_max 27.45
_diffrn_reflns_theta_min 3.04
_exptl_absorpt_coefficient_mu 3.229
_exptl_absorpt_correction_T_max 0.830
_exptl_absorpt_correction_T_min 0.317
_exptl_absorpt_correction_type multi-scan
_exptl_absorpt_process_details '(ABSCOR; Higashi, 1995)'
_exptl_crystal_colour colourless
_exptl_crystal_density_diffrn 2.358
_exptl_crystal_density_method 'not measured'
_exptl_crystal_description rod
_exptl_crystal_F_000 544
_exptl_crystal_size_max 0.45
_exptl_crystal_size_mid 0.31
_exptl_crystal_size_min 0.06
_refine_diff_density_max 0.351
_refine_diff_density_min -0.605
_refine_ls_abs_structure_details 'Flack (1983), 1552 Friedel pairs'
_refine_ls_abs_structure_Flack -0.098(11)
_refine_ls_extinction_method none
_refine_ls_goodness_of_fit_ref 1.168
_refine_ls_hydrogen_treatment mixed
_refine_ls_matrix_type full
_refine_ls_number_parameters 225
_refine_ls_number_reflns 3429
_refine_ls_number_restraints 4
_refine_ls_restrained_S_all 1.168
_refine_ls_R_factor_all 0.0225
_refine_ls_R_factor_gt 0.0213
_refine_ls_shift/su_max 0.006
_refine_ls_shift/su_mean 0.000
_refine_ls_structure_factor_coef Fsqd
_refine_ls_weighting_details 'calc w=1/[\s^2^(Fo^2^)+(0.0089P)^2^] where P=(Fo^2^+2Fc^2^)/3'
_refine_ls_weighting_scheme calc
_refine_ls_wR_factor_gt 0.0478
_refine_ls_wR_factor_ref 0.0485
_reflns_number_gt 3312
_reflns_number_total 3429
_reflns_threshold_expression I>2\s(I)
_cod_data_source_file hb2997.cif
_cod_data_source_block I
_cod_original_sg_symbol_H-M 'P 21'
_cod_database_code 2222326
_cod_database_fobs_code 2222326

loop_
_symmetry_equiv_pos_as_xyz
'x, y, z'
'-x, y+1/2, -z'

loop_
_atom_site_type_symbol
_atom_site_label
_atom_site_fract_x
_atom_site_fract_y
_atom_site_fract_z
_atom_site_U_iso_or_equiv
_atom_site_adp_type
_atom_site_calc_flag
_atom_site_refinement_flags
_atom_site_occupancy
_atom_site_disorder_assembly
_atom_site_disorder_group
La La1 0.53138(2) 0.36394(2) 0.180431(16) 0.00943(6) Uani d . 1 . .
S S1 -0.00721(14) 0.31013(9) 0.24266(10) 0.0156(2) Uani d . 1 . .
S S2 0.42405(15) 0.58541(9) 0.36244(10) 0.0176(2) Uani d . 1 . .
S S3 0.42773(14) 0.02938(9) 0.06143(10) 0.0167(2) Uani d . 1 . .
O O1 0.4541(4) 0.1705(3) 0.0573(3) 0.0236(7) Uani d . 1 . .
O O2 0.6123(4) -0.0363(3) 0.0235(3) 0.0234(7) Uani d . 1 . .
O O3 0.4904(4) 0.4531(3) 0.3940(3) 0.0241(7) Uani d . 1 . .
O O4 0.3862(5) -0.0119(3) 0.1833(3) 0.0287(7) Uani d . 1 . .
O O5 -0.1328(4) 0.4210(3) 0.2793(3) 0.0226(6) Uani d . 1 . .
O O6 0.4374(4) 0.5935(3) 0.2274(3) 0.0220(7) Uani d . 1 . .
O O7 0.1623(3) 0.3571(4) 0.1758(2) 0.0233(6) Uani d . 1 . .
O O8 -0.1464(4) 0.2337(3) 0.1610(3) 0.0217(7) Uani d . 1 . .
O O9 0.2667(4) -0.0115(3) -0.0290(3) 0.0226(7) Uani d . 1 . .
O O10 0.0654(5) 0.2351(3) 0.3473(3) 0.0333(8) Uani d . 1 . .
O O11 0.5666(5) 0.6790(3) 0.4210(3) 0.0285(7) Uani d . 1 . .
O O12 0.2219(4) 0.6107(3) 0.3958(3) 0.0320(8) Uani d . 1 . .
O O1W 0.5151(5) 0.1920(3) 0.3288(3) 0.0242(7) Uani d D 1 . .
H H1F 0.478(6) 0.119(3) 0.303(4) 0.029 Uiso d D 1 . .
H H1G 0.554(7) 0.188(4) 0.403(2) 0.029 Uiso d D 1 . .
N N1 1.0903(5) 0.6434(3) 0.0681(4) 0.0267(8) Uani d . 1 . .
H H1A 1.1667 0.6620 0.0081 0.032 Uiso calc R 1 . .
H H1B 0.9960 0.5881 0.0422 0.032 Uiso calc R 1 . .
H H1C 1.1651 0.6089 0.1290 0.032 Uiso calc R 1 . .
N N2 0.7510(5) 0.8376(3) 0.2587(4) 0.0270(10) Uani d . 1 . .
H H2A 0.6714 0.8687 0.1970 0.032 Uiso calc R 1 . .
H H2B 0.6714 0.8081 0.3145 0.032 Uiso calc R 1 . .
N N3 1.0998(5) 1.0100(3) 0.4815(4) 0.0265(9) Uani d . 1 . .
H H3A 1.1893 0.9822 0.5384 0.032 Uiso calc R 1 . .
H H3B 0.9983 1.0464 0.5159 0.032 Uiso calc R 1 . .
H H3C 1.1567 1.0671 0.4352 0.032 Uiso calc R 1 . .
C C1 0.9941(7) 0.7643(4) 0.1105(5) 0.0280(10) Uani d . 1 . .
H H1D 0.9115 0.8028 0.0451 0.034 Uiso calc R 1 . .
H H1E 1.0952 0.8257 0.1387 0.034 Uiso calc R 1 . .
C C2 0.8674(6) 0.7262(4) 0.2127(4) 0.0221(9) Uani d . 1 . .
H H2C 0.7749 0.6595 0.1847 0.027 Uiso calc R 1 . .
H H2D 0.9532 0.6915 0.2786 0.027 Uiso calc R 1 . .
C C3 0.8728(7) 0.9459(4) 0.3132(5) 0.0293(11) Uani d . 1 . .
H H3D 0.9384 0.9900 0.2500 0.035 Uiso calc R 1 . .
H H3E 0.7849 1.0066 0.3492 0.035 Uiso calc R 1 . .
C C4 1.0257(7) 0.9011(4) 0.4067(5) 0.0339(12) Uani d . 1 . .
H H4A 0.9679 0.8373 0.4573 0.041 Uiso calc R 1 . .
H H4B 1.1359 0.8618 0.3682 0.041 Uiso calc R 1 . .

loop_
_atom_site_aniso_label
_atom_site_aniso_U_11
_atom_site_aniso_U_22
_atom_site_aniso_U_33
_atom_site_aniso_U_12
_atom_site_aniso_U_13
_atom_site_aniso_U_23
La1 0.00845(8) 0.00909(8) 0.01059(9) -0.00017(11) -0.00037(6) -0.00017(12)
S1 0.0125(4) 0.0176(4) 0.0165(5) -0.0001(4) -0.0004(4) 0.0015(4)
S2 0.0180(5) 0.0177(5) 0.0169(5) -0.0002(4) 0.0002(4) -0.0024(4)
S3 0.0182(5) 0.0156(4) 0.0161(5) -0.0013(4) 0.0002(4) -0.0022(4)
O1 0.0310(17) 0.0163(14) 0.0238(18) -0.0007(13) 0.0034(14) -0.0025(12)
O2 0.0223(16) 0.0224(14) 0.0253(18) 0.0088(12) 0.0006(13) -0.0037(13)
O3 0.0279(17) 0.0219(14) 0.0226(18) 0.0050(13) 0.0023(14) 0.0011(13)
O4 0.0431(19) 0.0273(16) 0.0161(18) -0.0080(15) 0.0038(14) -0.0004(13)
O5 0.0148(14) 0.0283(14) 0.0247(17) 0.0027(13) 0.0012(13) -0.0069(13)
O6 0.0255(16) 0.0225(14) 0.0175(17) 0.0009(13) -0.0028(13) -0.0019(12)
O7 0.0146(11) 0.0317(14) 0.0243(14) 0.0013(18) 0.0053(10) 0.010(2)
O8 0.0191(14) 0.0188(14) 0.0268(18) -0.0017(12) -0.0004(13) -0.0053(12)
O9 0.0210(15) 0.0258(15) 0.0204(18) 0.0016(13) -0.0035(12) -0.0051(13)
O10 0.0318(18) 0.0370(18) 0.030(2) 0.0032(16) -0.0058(15) 0.0145(15)
O11 0.0305(17) 0.0313(16) 0.0228(18) -0.0111(14) -0.0037(14) -0.0056(14)
O12 0.0224(15) 0.0356(17) 0.039(2) 0.0066(14) 0.0108(15) -0.0046(16)
O1W 0.0368(17) 0.0208(15) 0.0153(17) -0.0009(15) 0.0034(14) 0.0021(13)
N1 0.0235(19) 0.033(2) 0.024(2) -0.0013(17) 0.0031(16) 0.0009(17)
N2 0.0222(16) 0.027(3) 0.031(2) 0.0017(15) -0.0033(15) -0.0011(16)
N3 0.030(2) 0.0243(18) 0.024(2) -0.0041(17) -0.0034(17) 0.0005(16)
C1 0.028(2) 0.026(2) 0.030(3) -0.0006(19) 0.000(2) 0.004(2)
C2 0.023(2) 0.020(2) 0.024(2) 0.0011(17) 0.0016(18) 0.0003(18)
C3 0.035(3) 0.0159(19) 0.036(3) -0.0007(19) -0.008(2) -0.0034(19)
C4 0.050(3) 0.022(2) 0.028(3) 0.007(2) -0.011(2) -0.0010(18)

loop_
_atom_type_symbol
_atom_type_description
_atom_type_scat_dispersion_real
_atom_type_scat_dispersion_imag
_atom_type_scat_source
C C 0.0033 0.0016 'International Tables Vol C Tables 4.2.6.8 and 6.1.1.4'
H H 0.0000 0.0000 'International Tables Vol C Tables 4.2.6.8 and 6.1.1.4'
N N 0.0061 0.0033 'International Tables Vol C Tables 4.2.6.8 and 6.1.1.4'
O O 0.0106 0.0060 'International Tables Vol C Tables 4.2.6.8 and 6.1.1.4'
S S 0.1246 0.1234 'International Tables Vol C Tables 4.2.6.8 and 6.1.1.4'
La La -0.2871 2.4523 'International Tables Vol C Tables 4.2.6.8 and 6.1.1.4'

loop_
_geom_angle_atom_site_label_1
_geom_angle_atom_site_label_2
_geom_angle_atom_site_label_3
_geom_angle_site_symmetry_1
_geom_angle_site_symmetry_3
_geom_angle
_geom_angle_publ_flag
O1W La1 O1 . . 75.84(11) ?
O1W La1 O7 . . 84.36(11) ?
O1 La1 O7 . . 78.07(11) ?
O1W La1 O5 . 1_655 87.70(11) ?
O1 La1 O5 . 1_655 125.67(9) ?
O7 La1 O5 . 1_655 152.06(10) ?
O1W La1 O6 . . 122.10(10) ?
O1 La1 O6 . . 146.90(10) ?
O7 La1 O6 . . 76.67(11) ?
O5 La1 O6 1_655 . 85.11(9) ?
O1W La1 O8 . 1_655 75.26(11) ?
O1 La1 O8 . 1_655 70.62(9) ?
O7 La1 O8 . 1_655 145.87(10) ?
O5 La1 O8 1_655 1_655 55.10(9) ?
O6 La1 O8 . 1_655 137.43(9) ?
O1W La1 O3 . . 68.48(10) ?
O1 La1 O3 . . 140.45(10) ?
O7 La1 O3 . . 81.93(10) ?
O5 La1 O3 1_655 . 70.24(10) ?
O6 La1 O3 . . 55.07(9) ?
O8 La1 O3 1_655 . 114.26(10) ?
O1W La1 O9 . 2_655 149.15(10) ?
O1 La1 O9 . 2_655 98.68(10) ?
O7 La1 O9 . 2_655 124.77(10) ?
O5 La1 O9 1_655 2_655 70.70(10) ?
O6 La1 O9 . 2_655 78.89(10) ?
O8 La1 O9 1_655 2_655 74.33(10) ?
O3 La1 O9 . 2_655 120.71(10) ?
O1W La1 O2 . 2_655 147.69(10) ?
O1 La1 O2 . 2_655 78.24(10) ?
O7 La1 O2 . 2_655 71.61(9) ?
O5 La1 O2 1_655 2_655 123.41(9) ?
O6 La1 O2 . 2_655 73.73(10) ?
O8 La1 O2 1_655 2_655 113.54(10) ?
O3 La1 O2 . 2_655 126.54(10) ?
O9 La1 O2 2_655 2_655 54.16(9) ?
O10 S1 O7 . . 110.52(18) ?
O10 S1 O8 . . 111.06(19) ?
O7 S1 O8 . . 110.06(18) ?
O10 S1 O5 . . 111.2(2) ?
O7 S1 O5 . . 110.1(2) ?
O8 S1 O5 . . 103.72(16) ?
O12 S2 O11 . . 110.7(2) ?
O12 S2 O3 . . 112.23(19) ?
O11 S2 O3 . . 109.55(19) ?
O12 S2 O6 . . 111.26(19) ?
O11 S2 O6 . . 108.49(18) ?
O3 S2 O6 . . 104.40(17) ?
O4 S3 O1 . . 110.57(18) ?
O4 S3 O9 . . 111.30(18) ?
O1 S3 O9 . . 110.28(18) ?
O4 S3 O2 . . 109.77(19) ?
O1 S3 O2 . . 109.99(18) ?
O9 S3 O2 . . 104.78(17) ?
S3 O1 La1 . . 144.5(2) ?
S3 O2 La1 . 2_645 99.36(14) ?
S2 O3 La1 . . 99.67(16) ?
S1 O5 La1 . 1_455 101.69(14) ?
S2 O6 La1 . . 100.57(14) ?
S1 O7 La1 . . 143.12(17) ?
S1 O8 La1 . 1_455 99.29(14) ?
S3 O9 La1 . 2_645 101.23(14) ?
La1 O1W H1F . . 117(3) ?
La1 O1W H1G . . 132(3) ?
H1F O1W H1G . . 110(3) ?
C1 N1 H1A . . 109.5 ?
C1 N1 H1B . . 109.5 ?
H1A N1 H1B . . 109.5 ?
C1 N1 H1C . . 109.5 ?
H1A N1 H1C . . 109.5 ?
H1B N1 H1C . . 109.5 ?
C3 N2 C2 . . 115.9(3) ?
C3 N2 H2A . . 108.3 ?
C2 N2 H2A . . 108.3 ?
C3 N2 H2B . . 108.3 ?
C2 N2 H2B . . 108.3 ?
H2A N2 H2B . . 107.4 ?
C4 N3 H3A . . 109.5 ?
C4 N3 H3B . . 109.5 ?
H3A N3 H3B . . 109.5 ?
C4 N3 H3C . . 109.5 ?
H3A N3 H3C . . 109.5 ?
H3B N3 H3C . . 109.5 ?
N1 C1 C2 . . 106.8(4) ?
N1 C1 H1D . . 110.4 ?
C2 C1 H1D . . 110.4 ?
N1 C1 H1E . . 110.4 ?
C2 C1 H1E . . 110.4 ?
H1D C1 H1E . . 108.6 ?
N2 C2 C1 . . 112.4(3) ?
N2 C2 H2C . . 109.1 ?
C1 C2 H2C . . 109.1 ?
N2 C2 H2D . . 109.1 ?
C1 C2 H2D . . 109.1 ?
H2C C2 H2D . . 107.9 ?
C4 C3 N2 . . 112.1(3) ?
C4 C3 H3D . . 109.2 ?
N2 C3 H3D . . 109.2 ?
C4 C3 H3E . . 109.2 ?
N2 C3 H3E . . 109.2 ?
H3D C3 H3E . . 107.9 ?
N3 C4 C3 . . 109.9(4) ?
N3 C4 H4A . . 109.7 ?
C3 C4 H4A . . 109.7 ?
N3 C4 H4B . . 109.7 ?
C3 C4 H4B . . 109.7 ?
H4A C4 H4B . . 108.2 ?

loop_
_geom_bond_atom_site_label_1
_geom_bond_atom_site_label_2
_geom_bond_site_symmetry_2
_geom_bond_distance
_geom_bond_publ_flag
La1 O1W . 2.445(3) y
La1 O1 . 2.474(3) y
La1 O7 . 2.475(2) y
La1 O5 1_655 2.510(3) y
La1 O6 . 2.542(3) y
La1 O8 1_655 2.577(3) y
La1 O3 . 2.580(3) y
La1 O9 2_655 2.583(3) y
La1 O2 2_655 2.615(3) y
S1 O10 . 1.457(3) ?
S1 O7 . 1.484(3) ?
S1 O8 . 1.488(3) ?
S1 O5 . 1.504(3) ?
S2 O12 . 1.455(3) ?
S2 O11 . 1.486(3) ?
S2 O3 . 1.486(3) ?
S2 O6 . 1.511(3) ?
S3 O4 . 1.465(3) ?
S3 O1 . 1.485(3) ?
S3 O9 . 1.486(3) ?
S3 O2 . 1.501(3) ?
O1W H1F . 0.841(19) ?
O1W H1G . 0.850(18) ?
N1 C1 . 1.508(6) ?
N1 H1A . 0.8900 ?
N1 H1B . 0.8900 ?
N1 H1C . 0.8900 ?
N2 C3 . 1.498(5) ?
N2 C2 . 1.510(5) ?
N2 H2A . 0.9000 ?
N2 H2B . 0.9000 ?
N3 C4 . 1.474(5) ?
N3 H3A . 0.8900 ?
N3 H3B . 0.8900 ?
N3 H3C . 0.8900 ?
C1 C2 . 1.517(6) ?
C1 H1D . 0.9700 ?
C1 H1E . 0.9700 ?
C2 H2C . 0.9700 ?
C2 H2D . 0.9700 ?
C3 C4 . 1.485(6) ?
C3 H3D . 0.9700 ?
C3 H3E . 0.9700 ?
C4 H4A . 0.9700 ?
C4 H4B . 0.9700 ?

loop_
_geom_hbond_atom_site_label_D
_geom_hbond_atom_site_label_H
_geom_hbond_atom_site_label_A
_geom_hbond_site_symmetry_A
_geom_hbond_distance_DH
_geom_hbond_distance_HA
_geom_hbond_distance_DA
_geom_hbond_angle_DHA
O1W H1F O4 1 0.841(19) 1.98(2) 2.775(5) 157(4)
O1W H1G O11 2_646 0.850(18) 2.17(4) 2.872(5) 140(4)
N1 H1A O8 2_655 0.89 2.02 2.762(5) 141
N1 H1B O9 2_655 0.89 2.04 2.900(5) 161
N1 H1C O6 1_655 0.89 2.07 2.874(5) 150
N2 H2B O11 1 0.90 1.96 2.798(5) 155
N2 H2A O2 1_565 0.90 2.18 3.015(5) 154
N2 H2A O4 1_565 0.90 2.28 2.981(5) 134
N3 H3A O5 2_656 0.89 2.18 2.809(5) 127
N3 H3A O3 2_756 0.89 2.25 3.051(5) 150
N3 H3B O12 2_656 0.89 1.95 2.834(5) 174
N3 H3C O10 1_665 0.89 2.08 2.784(5) 135

loop_
_geom_torsion_atom_site_label_1
_geom_torsion_atom_site_label_2
_geom_torsion_atom_site_label_3
_geom_torsion_atom_site_label_4
_geom_torsion_site_symmetry_1
_geom_torsion_site_symmetry_2
_geom_torsion_site_symmetry_3
_geom_torsion_site_symmetry_4
_geom_torsion
_geom_torsion_publ_flag
O4 S3 O1 La1 1 . . . 20.4(4) ?
O4 S3 O1 La1 . . . . 20.4(4) ?
O9 S3 O1 La1 . . . . 144.0(3) ?
O2 S3 O1 La1 . . . . -101.0(3) ?
La1 S3 O1 La1 2_645 . . . -159.2(2) ?
O1W La1 O1 S3 . . . . -4.8(3) ?
O7 La1 O1 S3 . . . . -91.9(3) ?
O5 La1 O1 S3 1_655 . . . 71.8(3) ?
O6 La1 O1 S3 . . . . -132.8(3) ?
O8 La1 O1 S3 1_655 . . . 74.3(3) ?
O3 La1 O1 S3 . . . . -30.7(4) ?
O9 La1 O1 S3 2_655 . . . 144.2(3) ?
O2 La1 O1 S3 2_655 . . . -165.3(3) ?
S1 La1 O1 S3 1_655 . . . 71.8(3) ?
S2 La1 O1 S3 . . . . -76.5(4) ?
S3 La1 O1 S3 2_655 . . . 169.9(3) ?
O4 S3 O2 La1 1 . . 2_645 125.92(15) ?
O4 S3 O2 La1 . . . 2_645 125.92(15) ?
O1 S3 O2 La1 . . . 2_645 -112.21(16) ?
O9 S3 O2 La1 . . . 2_645 6.31(17) ?
O12 S2 O3 La1 . . . . 115.73(19) ?
O11 S2 O3 La1 1 . . . -120.90(17) ?
O11 S2 O3 La1 . . . . -120.90(17) ?
O6 S2 O3 La1 . . . . -4.89(17) ?
O1W La1 O3 S2 . . . . -163.00(19) ?
O1 La1 O3 S2 . . . . -135.94(15) ?
O7 La1 O3 S2 . . . . -75.91(16) ?
O5 La1 O3 S2 1_655 . . . 101.50(16) ?
O6 La1 O3 S2 . . . . 3.43(12) ?
O8 La1 O3 S2 1_655 . . . 135.54(13) ?
O9 La1 O3 S2 2_655 . . . 49.94(18) ?
O2 La1 O3 S2 2_655 . . . -16.0(2) ?
S1 La1 O3 S2 1_655 . . . 119.34(14) ?
S3 La1 O3 S2 2_655 . . . 18.23(18) ?
O1 S3 O4 O4 . . . 1 0.00(18) ?
O9 S3 O4 O4 . . . 1 0.00(10) ?
O2 S3 O4 O4 . . . 1 0.00(13) ?
La1 S3 O4 O4 2_645 . . 1 0.00(5) ?
O10 S1 O5 La1 . . . 1_455 -115.22(18) ?
O7 S1 O5 La1 . . . 1_455 121.94(14) ?
O8 S1 O5 La1 . . . 1_455 4.19(18) ?
O12 S2 O6 La1 . . . . -116.29(17) ?
O11 S2 O6 La1 1 . . . 121.73(16) ?
O11 S2 O6 La1 . . . . 121.73(16) ?
O3 S2 O6 La1 . . . . 4.98(17) ?
O1W La1 O6 S2 . . . . 11.55(19) ?
O1 La1 O6 S2 . . . . 127.22(17) ?
O7 La1 O6 S2 . . . . 86.02(15) ?
O5 La1 O6 S2 1_655 . . . -72.65(15) ?
O8 La1 O6 S2 1_655 . . . -92.26(18) ?
O3 La1 O6 S2 . . . . -3.38(12) ?
O9 La1 O6 S2 2_655 . . . -143.91(15) ?
O2 La1 O6 S2 2_655 . . . 160.44(16) ?
S1 La1 O6 S2 1_655 . . . -79.21(14) ?
S3 La1 O6 S2 2_655 . . . -170.95(15) ?
O10 S1 O7 La1 . . . . -4.0(4) ?
O8 S1 O7 La1 . . . . -127.0(3) ?
O5 S1 O7 La1 . . . . 119.3(4) ?
La1 S1 O7 La1 1_455 . . . 174.6(2) ?
O1W La1 O7 S1 . . . . 16.6(4) ?
O1 La1 O7 S1 . . . . 93.2(4) ?
O5 La1 O7 S1 1_655 . . . -57.7(5) ?
O6 La1 O7 S1 . . . . -108.3(4) ?
O8 La1 O7 S1 1_655 . . . 69.6(4) ?
O3 La1 O7 S1 . . . . -52.4(4) ?
O9 La1 O7 S1 2_655 . . . -174.4(3) ?
O2 La1 O7 S1 2_655 . . . 174.7(4) ?
S1 La1 O7 S1 1_655 . . . 15.3(6) ?
S2 La1 O7 S1 . . . . -79.7(4) ?
S3 La1 O7 S1 2_655 . . . -178.3(4) ?
O10 S1 O8 La1 . . . 1_455 115.43(17) ?
O7 S1 O8 La1 . . . 1_455 -121.86(17) ?
O5 S1 O8 La1 . . . 1_455 -4.05(18) ?
O4 S3 O9 La1 1 . . 2_645 -125.00(16) ?
O4 S3 O9 La1 . . . 2_645 -125.00(16) ?
O1 S3 O9 La1 . . . 2_645 111.89(16) ?
O2 S3 O9 La1 . . . 2_645 -6.43(18) ?
O12 S2 O11 O11 . . . 1 0.0(3) ?
O3 S2 O11 O11 . . . 1 0.0(3) ?
O6 S2 O11 O11 . . . 1 0.0(4) ?
La1 S2 O11 O11 . . . 1 0.0(4) ?
C3 N2 C2 C1 . . . . -62.8(5) ?
N1 C1 C2 N2 . . . . -176.3(3) ?
C2 N2 C3 C4 . . . . -51.4(6) ?
N2 C3 C4 N3 . . . . -163.4(4) ?
